data_4072218
loop_
_publ_author_name
'Metz, Stefan'
'Burschka, Christian'
'Tacke, Reinhold'

_publ_section_title
;
 A Neutral Pentacoordinate Silicon(IV) Complex with a Monodentate Nitrato
 Ligand: Synthesis and Structural Characterization
;
_journal_issue 22
_journal_name_full Organometallics
_journal_page_first 6032
_journal_paper_doi 10.1021/om800676a
_journal_volume 27
_journal_year 2008
_chemical_formula_moiety 'C17 H16 N2 O4 S Si. CH2Cl2'
_chemical_formula_sum 'C18 H18 Cl2 N2 O4 S Si'
_chemical_formula_weight 457.39
_chemical_name_systematic
; 
 ? 
;
_space_group_IT_number 61
_symmetry_cell_setting orthorhombic
_symmetry_space_group_name_Hall '-P 2ac 2ab'
_symmetry_space_group_name_H-M 'P b c a'
_atom_sites_solution_hydrogens geom
_atom_sites_solution_primary direct
_atom_sites_solution_secondary difmap
_audit_creation_method SHELXL-97
_cell_angle_alpha 90.00
_cell_angle_beta 90.00
_cell_angle_gamma 90.00
_cell_formula_units_Z 8
_cell_length_a 12.2777(14)
_cell_length_b 16.159(3)
_cell_length_c 20.531(3)
_cell_measurement_reflns_used 5000
_cell_measurement_temperature 193(2)
_cell_measurement_theta_max 25.55
_cell_measurement_theta_min 8.1
_cell_volume 4073.3(11)
_computing_cell_refinement Stoe-IPDS
_computing_data_collection Stoe-IPDS
_computing_data_reduction Stoe-IPDS
_computing_molecular_graphics Ortep/Povray
_computing_publication_material Bruker-SHELXTL
_computing_structure_refinement 'SHELXL-97 (Sheldrick, 1997)'
_computing_structure_solution 'SHELXS-97 (Sheldrick, 1990)'
_diffrn_ambient_temperature 193(2)
_diffrn_measured_fraction_theta_full 0.960
_diffrn_measured_fraction_theta_max 0.960
_diffrn_measurement_device_type image_plate_Stoe-IPDS
_diffrn_measurement_method omega_scan
_diffrn_radiation_monochromator graphite
_diffrn_radiation_source 'fine-focus sealed tube'
_diffrn_radiation_type MoK\a
_diffrn_radiation_wavelength 0.71073
_diffrn_reflns_av_R_equivalents 0.0413
_diffrn_reflns_av_sigmaI/netI 0.0184
_diffrn_reflns_limit_h_max 15
_diffrn_reflns_limit_h_min -15
_diffrn_reflns_limit_k_max 22
_diffrn_reflns_limit_k_min -22
_diffrn_reflns_limit_l_max 28
_diffrn_reflns_limit_l_min -28
_diffrn_reflns_number 55964
_diffrn_reflns_theta_full 29.10
_diffrn_reflns_theta_max 29.10
_diffrn_reflns_theta_min 2.59
_exptl_absorpt_coefficient_mu 0.508
_exptl_absorpt_correction_type none
_exptl_crystal_colour yellow
_exptl_crystal_density_diffrn 1.492
_exptl_crystal_density_method 'not measured'
_exptl_crystal_description needle
_exptl_crystal_F_000 1888
_exptl_crystal_size_max .5
_exptl_crystal_size_mid .4
_exptl_crystal_size_min .2
_refine_diff_density_max 0.708
_refine_diff_density_min -0.554
_refine_diff_density_rms 0.057
_refine_ls_extinction_method none
_refine_ls_goodness_of_fit_ref 1.046
_refine_ls_hydrogen_treatment constr
_refine_ls_matrix_type full
_refine_ls_number_parameters 255
_refine_ls_number_reflns 5245
_refine_ls_number_restraints 0
_refine_ls_restrained_S_all 1.046
_refine_ls_R_factor_all 0.0469
_refine_ls_R_factor_gt 0.0381
_refine_ls_shift/su_max 0.001
_refine_ls_shift/su_mean 0.000
_refine_ls_structure_factor_coef Fsqd
_refine_ls_weighting_details 'calc w=1/[\s^2^(Fo^2^)+(0.0550P)^2^+1.8181P] where P=(Fo^2^+2Fc^2^)/3'
_refine_ls_weighting_scheme calc
_refine_ls_wR_factor_gt 0.0987
_refine_ls_wR_factor_ref 0.1030
_reflns_number_gt 4324
_reflns_number_total 5245
_reflns_threshold_expression >2sigma(I)
_cod_data_source_file om800676a_si_001.cif
_cod_data_source_block met41b
_cod_original_cell_volume 4073.2(10)
_cod_original_sg_symbol_H-M Pbca
_cod_database_code 4072218

loop_
_symmetry_equiv_pos_as_xyz
'x, y, z'
'-x+1/2, -y, z+1/2'
'-x, y+1/2, -z+1/2'
'x+1/2, -y+1/2, -z'
'-x, -y, -z'
'x-1/2, y, -z-1/2'
'x, -y-1/2, z-1/2'
'-x-1/2, y-1/2, z'

loop_
_atom_site_label
_atom_site_type_symbol
_atom_site_fract_x
_atom_site_fract_y
_atom_site_fract_z
_atom_site_U_iso_or_equiv
_atom_site_adp_type
_atom_site_occupancy
_atom_site_symmetry_multiplicity
_atom_site_calc_flag
_atom_site_refinement_flags
C1 C 0.51802(13) 0.26914(9) 0.58924(7) 0.0245(3) Uani 1 1 d .
C2 C 0.46818(14) 0.31328(10) 0.53893(8) 0.0304(3) Uani 1 1 d .
H2 H 0.4421 0.2844 0.5018 0.036 Uiso 1 1 calc R
C3 C 0.45589(16) 0.39933(11) 0.54220(11) 0.0403(4) Uani 1 1 d .
H3 H 0.4233 0.4285 0.5070 0.048 Uiso 1 1 calc R
C4 C 0.49140(18) 0.44196(11) 0.59684(11) 0.0456(5) Uani 1 1 d .
H4 H 0.4821 0.5002 0.5995 0.055 Uiso 1 1 calc R
C5 C 0.54060(18) 0.39925(12) 0.64758(10) 0.0439(5) Uani 1 1 d .
H5 H 0.5647 0.4283 0.6851 0.053 Uiso 1 1 calc R
C6 C 0.55474(15) 0.31393(11) 0.64360(8) 0.0338(4) Uani 1 1 d .
H6 H 0.5898 0.2855 0.6782 0.041 Uiso 1 1 calc R
C7 C 0.66672(15) 0.09259(11) 0.41469(8) 0.0335(4) Uani 1 1 d .
H7A H 0.7146 0.1409 0.4179 0.050 Uiso 1 1 calc R
H7B H 0.6409 0.0868 0.3697 0.050 Uiso 1 1 calc R
H7C H 0.7072 0.0428 0.4272 0.050 Uiso 1 1 calc R
C8 C 0.57151(14) 0.10355(9) 0.45915(7) 0.0255(3) Uani 1 1 d .
C9 C 0.46697(14) 0.09904(10) 0.43995(7) 0.0278(3) Uani 1 1 d .
H9 H 0.4524 0.0905 0.3950 0.033 Uiso 1 1 calc R
C10 C 0.37632(13) 0.10638(9) 0.48351(7) 0.0233(3) Uani 1 1 d .
C11 C 0.26824(14) 0.07890(11) 0.45694(8) 0.0310(3) Uani 1 1 d .
H11A H 0.2213 0.0611 0.4929 0.047 Uiso 1 1 calc R
H11B H 0.2792 0.0327 0.4268 0.047 Uiso 1 1 calc R
H11C H 0.2337 0.1250 0.4338 0.047 Uiso 1 1 calc R
C12 C 0.30386(13) 0.14321(9) 0.58879(7) 0.0230(3) Uani 1 1 d .
C13 C 0.20170(14) 0.17599(10) 0.57416(8) 0.0288(3) Uani 1 1 d .
H13 H 0.1860 0.1951 0.5314 0.035 Uiso 1 1 calc R
C14 C 0.12291(15) 0.18054(11) 0.62277(9) 0.0352(4) Uani 1 1 d .
H14 H 0.0526 0.2016 0.6129 0.042 Uiso 1 1 calc R
C15 C 0.14673(15) 0.15440(11) 0.68593(9) 0.0350(4) Uani 1 1 d .
H15 H 0.0917 0.1557 0.7185 0.042 Uiso 1 1 calc R
C16 C 0.25046(15) 0.12647(10) 0.70147(7) 0.0299(3) Uani 1 1 d .
H16 H 0.2674 0.1111 0.7450 0.036 Uiso 1 1 calc R
C17 C 0.32988(13) 0.12100(9) 0.65296(7) 0.0242(3) Uani 1 1 d .
C18 C 0.31319(19) 0.16723(13) 0.23600(10) 0.0456(5) Uani 1 1 d .
H18A H 0.2400 0.1930 0.2367 0.055 Uiso 1 1 calc R
H18B H 0.3427 0.1728 0.1913 0.055 Uiso 1 1 calc R
Cl1 Cl 0.30147(7) 0.06245(4) 0.25536(4) 0.0768(2) Uani 1 1 d .
Cl2 Cl 0.39835(6) 0.21953(4) 0.29055(3) 0.05947(17) Uani 1 1 d .
N1 N 0.39157(10) 0.13392(7) 0.54340(6) 0.0217(2) Uani 1 1 d .
N2 N 0.75742(12) 0.15789(9) 0.60526(6) 0.0298(3) Uani 1 1 d .
O1 O 0.60034(9) 0.11542(7) 0.52166(5) 0.0286(2) Uani 1 1 d .
O2 O 0.65888(10) 0.14065(7) 0.63211(5) 0.0297(2) Uani 1 1 d .
O3 O 0.76586(11) 0.21851(8) 0.57044(6) 0.0401(3) Uani 1 1 d .
O4 O 0.83053(12) 0.11133(9) 0.62070(7) 0.0463(3) Uani 1 1 d .
S S 0.46457(3) 0.08935(2) 0.669440(17) 0.02629(10) Uani 1 1 d .
Si Si 0.53235(3) 0.15387(2) 0.585950(18) 0.02153(10) Uani 1 1 d .

loop_
_atom_site_aniso_label
_atom_site_aniso_U_11
_atom_site_aniso_U_22
_atom_site_aniso_U_33
_atom_site_aniso_U_23
_atom_site_aniso_U_13
_atom_site_aniso_U_12
C1 0.0201(8) 0.0268(7) 0.0267(7) -0.0016(5) 0.0034(5) -0.0020(5)
C2 0.0253(9) 0.0294(8) 0.0364(8) 0.0021(6) -0.0003(6) -0.0009(6)
C3 0.0321(11) 0.0298(9) 0.0591(11) 0.0091(8) 0.0041(8) 0.0019(7)
C4 0.0391(11) 0.0256(8) 0.0721(13) -0.0054(8) 0.0172(10) -0.0034(7)
C5 0.0446(12) 0.0374(10) 0.0498(10) -0.0173(8) 0.0118(8) -0.0104(8)
C6 0.0336(10) 0.0365(9) 0.0312(7) -0.0070(6) 0.0020(6) -0.0057(7)
C7 0.0325(10) 0.0364(8) 0.0316(8) -0.0032(6) 0.0091(6) 0.0001(7)
C8 0.0300(9) 0.0239(7) 0.0225(6) -0.0013(5) 0.0022(6) 0.0011(6)
C9 0.0316(9) 0.0328(8) 0.0189(6) -0.0024(5) -0.0012(5) 0.0025(6)
C10 0.0254(8) 0.0217(6) 0.0227(6) 0.0007(5) -0.0036(5) 0.0021(5)
C11 0.0286(9) 0.0334(8) 0.0311(7) -0.0051(6) -0.0084(6) 0.0005(6)
C12 0.0221(8) 0.0226(6) 0.0244(6) -0.0009(5) 0.0018(5) -0.0025(5)
C13 0.0253(9) 0.0311(8) 0.0299(7) 0.0005(6) -0.0001(6) 0.0008(6)
C14 0.0256(9) 0.0383(9) 0.0416(9) -0.0011(7) 0.0060(7) 0.0024(7)
C15 0.0318(10) 0.0357(8) 0.0375(8) 0.0000(7) 0.0133(7) -0.0017(7)
C16 0.0364(10) 0.0284(7) 0.0251(7) 0.0003(6) 0.0066(6) -0.0053(6)
C17 0.0267(8) 0.0217(6) 0.0242(6) -0.0009(5) 0.0016(5) -0.0037(5)
C18 0.0443(12) 0.0423(10) 0.0502(11) -0.0013(8) 0.0005(9) -0.0009(8)
Cl1 0.0834(5) 0.0387(3) 0.1083(5) -0.0023(3) 0.0029(4) -0.0141(3)
Cl2 0.0878(5) 0.0489(3) 0.0417(3) -0.0068(2) -0.0068(3) -0.0145(3)
N1 0.0216(7) 0.0237(6) 0.0199(5) 0.0006(4) -0.0009(4) -0.0002(4)
N2 0.0227(7) 0.0377(7) 0.0290(6) -0.0058(5) -0.0025(5) 0.0003(5)
O1 0.0237(6) 0.0381(6) 0.0239(5) -0.0053(4) -0.0008(4) 0.0031(4)
O2 0.0221(6) 0.0421(6) 0.0249(5) 0.0037(4) -0.0031(4) -0.0009(5)
O3 0.0330(7) 0.0467(7) 0.0404(6) 0.0078(6) 0.0041(5) -0.0040(5)
O4 0.0294(8) 0.0520(8) 0.0575(8) -0.0008(6) -0.0036(6) 0.0126(6)
S 0.0279(2) 0.03009(19) 0.02091(16) 0.00343(13) -0.00214(13) -0.00092(14)
Si 0.0203(2) 0.0250(2) 0.01926(17) -0.00033(13) -0.00108(14) -0.00008(14)

loop_
_atom_type_symbol
_atom_type_description
_atom_type_scat_dispersion_real
_atom_type_scat_dispersion_imag
_atom_type_scat_source
C C 0.0033 0.0016 'International Tables Vol C Tables 4.2.6.8 and 6.1.1.4'
H H 0.0000 0.0000 'International Tables Vol C Tables 4.2.6.8 and 6.1.1.4'
N N 0.0061 0.0033 'International Tables Vol C Tables 4.2.6.8 and 6.1.1.4'
O O 0.0106 0.0060 'International Tables Vol C Tables 4.2.6.8 and 6.1.1.4'
Si Si 0.0817 0.0704 'International Tables Vol C Tables 4.2.6.8 and 6.1.1.4'
Cl Cl 0.1484 0.1585 'International Tables Vol C Tables 4.2.6.8 and 6.1.1.4'
S S 0.1246 0.1234 'International Tables Vol C Tables 4.2.6.8 and 6.1.1.4'

loop_
_geom_angle_atom_site_label_1
_geom_angle_atom_site_label_2
_geom_angle_atom_site_label_3
_geom_angle
C2 C1 C6 117.72(15)
C2 C1 Si 121.51(12)
C6 C1 Si 120.74(12)
C1 C2 C3 121.27(16)
C4 C3 C2 119.87(18)
C3 C4 C5 119.80(17)
C4 C5 C6 120.18(18)
C5 C6 C1 121.13(18)
C9 C8 O1 122.59(14)
C9 C8 C7 124.16(14)
O1 C8 C7 113.21(14)
C8 C9 C10 123.64(13)
N1 C10 C9 119.93(14)
N1 C10 C11 124.26(14)
C9 C10 C11 115.79(13)
C13 C12 C17 120.30(14)
C13 C12 N1 125.18(13)
C17 C12 N1 114.41(13)
C14 C13 C12 119.39(15)
C13 C14 C15 120.33(17)
C16 C15 C14 120.29(15)
C15 C16 C17 119.81(15)
C16 C17 C12 119.65(15)
C16 C17 S 122.42(12)
C12 C17 S 117.90(12)
Cl1 C18 Cl2 111.84(12)
C10 N1 C12 122.31(13)
C10 N1 Si 126.46(11)
C12 N1 Si 110.81(9)
O4 N2 O3 126.13(15)
O4 N2 O2 115.19(14)
O3 N2 O2 118.64(13)
C8 O1 Si 132.17(11)
N2 O2 Si 121.42(9)
C17 S Si 93.94(5)
O1 Si O2 86.67(6)
O1 Si C1 116.28(6)
O2 Si C1 100.19(6)
O1 Si N1 91.56(6)
O2 Si N1 163.23(6)
C1 Si N1 95.55(6)
O1 Si S 129.24(5)
O2 Si S 81.99(4)
C1 Si S 114.40(5)
N1 Si S 86.28(4)

loop_
_geom_bond_atom_site_label_1
_geom_bond_atom_site_label_2
_geom_bond_distance
C1 C2 1.396(2)
C1 C6 1.405(2)
C1 Si 1.8722(16)
C2 C3 1.400(2)
C3 C4 1.387(3)
C4 C5 1.388(3)
C5 C6 1.392(3)
C7 C8 1.494(2)
C8 C9 1.345(2)
C8 O1 1.3452(18)
C9 C10 1.433(2)
C10 N1 1.3210(18)
C10 C11 1.502(2)
C12 C13 1.394(2)
C12 C17 1.402(2)
C12 N1 1.4319(19)
C13 C14 1.392(2)
C14 C15 1.395(3)
C15 C16 1.388(3)
C16 C17 1.397(2)
C17 S 1.7638(17)
C18 Cl1 1.745(2)
C18 Cl2 1.750(2)
N1 Si 1.9634(13)
N2 O4 1.2133(19)
N2 O3 1.2170(19)
N2 O2 1.3584(18)
O1 Si 1.6807(11)
O2 Si 1.8323(12)
S Si 2.1720(6)

loop_
_geom_torsion_atom_site_label_1
_geom_torsion_atom_site_label_2
_geom_torsion_atom_site_label_3
_geom_torsion_atom_site_label_4
_geom_torsion
C6 C1 C2 C3 0.5(3)
Si C1 C2 C3 178.81(13)
C1 C2 C3 C4 -1.5(3)
C2 C3 C4 C5 1.1(3)
C3 C4 C5 C6 0.3(3)
C4 C5 C6 C1 -1.2(3)
C2 C1 C6 C5 0.9(3)
Si C1 C6 C5 -177.47(14)
O1 C8 C9 C10 0.0(2)
C7 C8 C9 C10 177.41(14)
C8 C9 C10 N1 13.1(2)
C8 C9 C10 C11 -165.24(15)
C17 C12 C13 C14 -4.9(2)
N1 C12 C13 C14 179.14(15)
C12 C13 C14 C15 1.5(3)
C13 C14 C15 C16 2.4(3)
C14 C15 C16 C17 -2.9(3)
C15 C16 C17 C12 -0.5(2)
C15 C16 C17 S 177.87(13)
C13 C12 C17 C16 4.4(2)
N1 C12 C17 C16 -179.22(13)
C13 C12 C17 S -174.00(12)
N1 C12 C17 S 2.34(17)
C9 C10 N1 C12 179.43(13)
C11 C10 N1 C12 -2.4(2)
C9 C10 N1 Si -8.7(2)
C11 C10 N1 Si 169.45(11)
C13 C12 N1 C10 -42.7(2)
C17 C12 N1 C10 141.18(14)
C13 C12 N1 Si 144.34(13)
C17 C12 N1 Si -31.80(15)
C9 C8 O1 Si -20.4(2)
C7 C8 O1 Si 162.01(12)
O4 N2 O2 Si -142.51(12)
O3 N2 O2 Si 39.81(18)
C16 C17 S Si -154.98(12)
C12 C17 S Si 23.41(11)
C8 O1 Si O2 -177.07(14)
C8 O1 Si C1 -77.35(15)
C8 O1 Si N1 19.62(14)
C8 O1 Si S 106.08(14)
N2 O2 Si O1 39.74(12)
N2 O2 Si C1 -76.37(12)
N2 O2 Si N1 124.10(18)
N2 O2 Si S 170.14(11)
C2 C1 Si O1 57.94(15)
C6 C1 Si O1 -123.80(13)
C2 C1 Si O2 149.26(13)
C6 C1 Si O2 -32.48(14)
C2 C1 Si N1 -36.56(14)
C6 C1 Si N1 141.70(13)
C2 C1 Si S -124.98(12)
C6 C1 Si S 53.28(15)
C10 N1 Si O1 -4.73(13)
C12 N1 Si O1 167.90(10)
C10 N1 Si O2 -88.4(2)
C12 N1 Si O2 84.3(2)
C10 N1 Si C1 111.86(13)
C12 N1 Si C1 -75.51(10)
C10 N1 Si S -133.96(12)
C12 N1 Si S 38.67(9)
C17 S Si O1 -119.36(7)
C17 S Si O2 161.62(6)
C17 S Si C1 64.01(7)
C17 S Si N1 -30.39(6)
